data_7000365
loop_
_publ_author_name
'Overgaard, Jacob'
'Larsen, Finn K.'
'Timco, Grigore A.'
'Iversen, Bo B.'

_publ_section_title
;
 Experimental charge density in an oxidized trinuclear iron complex
 using 15 K synchrotron and 100 K conventional single-crystal X-ray
 diffraction
;
_journal_issue 4
_journal_name_full 'Dalton Transactions'
_journal_page_first 664
_journal_paper_doi 10.1039/b811576a
_journal_year 2009
_chemical_formula_moiety 'C21 H27 Fe3 N2 O20'
_chemical_formula_sum 'C21 H27 Fe3 N2 O20'
_chemical_formula_weight 795
_space_group_IT_number 11
_symmetry_cell_setting monoclinic
_symmetry_space_group_name_Hall '-P 2yb'
_symmetry_space_group_name_H-M 'P 1 21/m 1'
_cell_angle_alpha 90
_cell_angle_beta 92.475(2)
_cell_angle_gamma 90
_cell_length_a 6.7693(4)
_cell_length_b 20.1415(11)
_cell_length_c 11.0653(6)
_cell_volume 1507.28(15)
_computing_molecular_graphics 'Koritsanszky et al, (2003)'
_computing_publication_material 'Koritsanszky et al, (2003)'
_computing_structure_refinement 'Koritsanszky et al, (2003)'
_exptl_absorpt_correction_type none
_refine_diff_density_max 0.609
_refine_diff_density_min -0.327
_refine_diff_density_rms 0.05
_refine_ls_extinction_method none
_refine_ls_goodness_of_fit_ref 1.4871
_refine_ls_matrix_type full
_refine_ls_number_parameters 590
_refine_ls_number_reflns 12943
_refine_ls_number_restraints 0
_refine_ls_R_factor_all 0.0262
_refine_ls_R_factor_gt 0.0146
_refine_ls_shift/su_max 0
_refine_ls_structure_factor_coef Fsqd
_refine_ls_weighting_details
;
calc w2 = 1/[s^2^(Fo^2^)]
;
_refine_ls_weighting_scheme calc
_refine_ls_wR_factor_ref 0.0257
_cod_data_source_file b811576a.txt
_cod_data_source_block conventional
_cod_original_cell_volume 1507.3
_cod_database_code 7000365

loop_
_symmetry_equiv_pos_as_xyz
+X,+Y,+Z
-X,1/2+Y,-Z
-X,-Y,-Z
+X,1/2-Y,+Z

loop_
_atom_local_axes_label
_atom_local_axes_atom0
_atom_local_axes_ax1
_atom_local_axes_atom1
_atom_local_axes_atom2
_atom_local_axes_ax2
FE(1) O(1) X FE(1) C(1A) Y
FE(2) O(1) Z FE(2) O(31) X
O(1) FE(1) X O(1) C(31) Y
O(11) C(11) X O(11) O(12) Y
O(12) C(11) X O(12) O(11) Y
O(21) C(21) X O(21) O(22) Y
O(22) C(21) X O(22) O(21) Y
O(31) C(31) X O(31) FE(2) Y
O(41) C(41) X O(41) FE(2) Y
O(1A) C(1A) X O(1A) O(1B) Y
O(1B) C(1A) X O(1B) O(1A) Y
O(2A) C(2A) X O(2A) O(2B) Y
O(2B) C(2A) X O(2B) O(2A) Y
O(99) H(99B) X O(99) H(99A) Y
N(4) C(4A) X N(4) C(4E) Y
C(11) O(11) X C(11) O(12) Y
C(21) O(21) X C(21) O(22) Y
C(31) O(1) X C(31) C(41) Y
C(41) O(1) X C(41) C(31) Y
C(1A) O(1A) X C(1A) O(1B) Y
C(2A) O(2A) X C(2A) O(2B) Y
C(4A) C(4B) X C(4A) N(4) Y
C(4B) C(4C) X C(4B) C(4A) Y
C(4C) C(4D) X C(4C) C(4B) Y
C(4D) C(4E) X C(4D) C(4C) Y
C(4E) N(4) X C(4E) C(4D) Y
C(4F) C(4E) Z C(4F) H(4FC) Y
H(11) C(11) Z H(11) O(12) Y
H(21) C(21) Z H(21) O(22) Y
H(31) C(31) Z H(31) O(31) Y
H(41) C(41) Z H(41) O(41) Y
H(1A) C(1A) Z H(1A) O(1A) Y
H(2A) C(2A) Z H(2A) O(2B) Y
H(4) N(4) Z H(4) C(4E) Y
H(4A) C(4A) Z H(4A) N(4) Y
H(4B) C(4B) Z H(4B) C(4A) Y
H(4C) C(4C) Z H(4C) C(4B) Y
H(4D) C(4D) Z H(4D) C(4E) Y
H(4FA) C(4F) Z H(4FA) H(4FB) Y
H(4FB) C(4F) Z H(4FB) H(4FA) Y
H(4FC) C(4F) Z H(4FC) H(4FA) Y
H(99A) O(99) Z H(99A) H(99B) Y
H(99B) O(99) Z H(99B) H(99A) Y

loop_
_atom_rho_multipole_label
_atom_rho_multipole_coeff_Pv
_atom_rho_multipole_coeff_P00
_atom_rho_multipole_coeff_P11
_atom_rho_multipole_coeff_P1-1
_atom_rho_multipole_coeff_P10
_atom_rho_multipole_coeff_P20
_atom_rho_multipole_coeff_P21
_atom_rho_multipole_coeff_P2-1
_atom_rho_multipole_coeff_P22
_atom_rho_multipole_coeff_P2-2
_atom_rho_multipole_coeff_P30
_atom_rho_multipole_coeff_P31
_atom_rho_multipole_coeff_P3-1
_atom_rho_multipole_coeff_P32
_atom_rho_multipole_coeff_P3-2
_atom_rho_multipole_coeff_P33
_atom_rho_multipole_coeff_P3-3
_atom_rho_multipole_coeff_P40
_atom_rho_multipole_coeff_P41
_atom_rho_multipole_coeff_P4-1
_atom_rho_multipole_coeff_P42
_atom_rho_multipole_coeff_P4-2
_atom_rho_multipole_coeff_P43
_atom_rho_multipole_coeff_P4-3
_atom_rho_multipole_coeff_P44
_atom_rho_multipole_coeff_P4-4
_atom_rho_multipole_kappa_prime
_atom_rho_multipole_kappa_dprime0
_atom_rho_multipole_kappa_dprime1
_atom_rho_multipole_kappa_dprime2
_atom_rho_multipole_kappa_dprime3
_atom_rho_multipole_kappa_dprime4
FE(1) 3.055(11) 0.00 -0.012(4) -0.001(4) 0.00 0.043(6) 0.00 0.00 0.016(5) 0.003(5) 0.00 0.001(3) 0.010(4) 0.00 0.00 -0.012(3) -0.007(3) 0.007(6) 0.00 0.00 -0.047(5) -0.038(5) 0.00 0.00 0.065(5) -0.012(5) 0.952(3) 0.99 0.99 0.99 0.99 0.99
FE(2) 6.10(2) 0.00 -0.014(6) -0.018(6) 0.002(5) 0.054(8) 0.026(7) 0.034(7) 0.017(8) 0.036(8) 0.016(5) 0.007(5) -0.004(5) 0.018(5) 0.003(5) 0.007(5) -0.016(5) 0.069(8) 0.043(7) -0.023(7) -0.034(7) 0.033(7) 0.044(7) -0.074(7) -0.032(7) -0.064(7) 0.952(3) 0.99 0.99 0.99 0.99 0.99
O(1) 3.379(9) 0.00 -0.002(6) 0.007(6) 0.00 0.031(6) 0.00 0.00 0.038(5) 0.007(5) 0.00 -0.034(5) -0.009(5) 0.00 0.00 0.008(5) -0.001(5) -0.004(7) 0.00 0.00 0.002(7) 0.003(6) 0.00 0.00 0.014(6) -0.002(6) 0.9807(10) 0.77 0.77 0.77 0.77 0.77
O(11) 6.53(2) 0.00 -0.051(13) 0.060(10) -0.029(10) -0.120(12) -0.012(10) 0.020(10) -0.038(10) -0.047(10) 0.025(10) 0.002(11) 0.045(10) 0.034(9) -0.021(9) 0.071(9) -0.016(9) 0.00 0.00 0.00 0.00 0.00 0.00 0.00 0.00 0.00 0.9807(10) 0.77 0.77 0.77 0.77 0.77
O(12) 6.48(2) 0.00 -0.072(12) 0.018(10) -0.047(10) -0.090(11) 0.001(9) -0.025(9) -0.046(10) -0.022(10) -0.042(10) -0.019(9) -0.009(9) 0.004(8) 0.008(8) 0.076(8) 0.022(9) 0.00 0.00 0.00 0.00 0.00 0.00 0.00 0.00 0.00 0.9807(10) 0.77 0.77 0.77 0.77 0.77
O(21) 6.48(2) 0.00 -0.047(13) 0.033(11) 0.008(11) -0.121(12) -0.011(10) -0.019(10) -0.021(11) -0.043(10) -0.024(10) 0.003(11) 0.056(10) -0.049(9) 0.044(9) 0.080(9) -0.007(9) 0.00 0.00 0.00 0.00 0.00 0.00 0.00 0.00 0.00 0.9807(10) 0.77 0.77 0.77 0.77 0.77
O(22) 6.49(2) 0.00 -0.077(13) 0.056(10) 0.007(9) -0.080(10) -0.014(9) 0.007(9) -0.041(10) 0.004(10) -0.006(9) -0.028(9) 0.026(9) 0.028(9) -0.016(8) 0.083(9) 0.005(9) 0.00 0.00 0.00 0.00 0.00 0.00 0.00 0.00 0.00 0.9807(10) 0.77 0.77 0.77 0.77 0.77
O(31) 6.51(2) 0.00 -0.045(12) 0.024(9) 0.015(11) -0.089(10) -0.018(11) -0.009(9) -0.046(10) -0.022(9) -0.028(10) -0.011(9) 0.021(9) 0.017(9) 0.009(9) 0.069(9) -0.010(9) 0.00 0.00 0.00 0.00 0.00 0.00 0.00 0.00 0.00 0.9807(10) 0.77 0.77 0.77 0.77 0.77
O(41) 6.47(2) 0.00 -0.095(13) 0.049(9) 0.021(12) -0.104(11) 0.033(11) 0.028(10) -0.032(10) -0.023(9) -0.006(10) -0.029(10) 0.016(9) -0.018(10) 0.010(10) 0.073(9) 0.008(9) 0.00 0.00 0.00 0.00 0.00 0.00 0.00 0.00 0.00 0.9807(10) 0.77 0.77 0.77 0.77 0.77
O(1A) 3.265(12) 0.00 -0.033(8) -0.014(6) 0.00 -0.026(7) 0.00 0.00 -0.020(7) 0.041(6) 0.00 -0.004(6) 0.001(6) 0.00 0.00 0.032(6) 0.000(6) 0.00 0.00 0.00 0.00 0.00 0.00 0.00 0.00 0.00 0.9807(10) 0.77 0.77 0.77 0.77 0.77
O(1B) 3.208(14) 0.00 -0.008(9) -0.048(8) 0.00 -0.038(8) 0.00 0.00 -0.031(8) -0.003(7) 0.00 0.029(7) 0.004(7) 0.00 0.00 0.026(7) -0.002(7) 0.00 0.00 0.00 0.00 0.00 0.00 0.00 0.00 0.00 0.9807(10) 0.77 0.77 0.77 0.77 0.77
O(2A) 6.485(19) 0.00 -0.050(12) -0.052(10) 0.010(9) -0.076(10) -0.002(8) -0.017(8) -0.050(10) 0.028(9) -0.012(9) -0.009(9) 0.024(8) 0.002(8) 0.018(8) 0.088(9) -0.012(9) 0.00 0.00 0.00 0.00 0.00 0.00 0.00 0.00 0.00 0.9807(10) 0.77 0.77 0.77 0.77 0.77
O(2B) 6.44(2) 0.00 -0.039(13) -0.065(11) -0.041(11) -0.090(12) -0.025(10) 0.011(10) -0.031(11) -0.022(11) 0.030(11) 0.010(10) -0.004(9) -0.024(9) 0.047(9) 0.051(9) -0.019(10) 0.00 0.00 0.00 0.00 0.00 0.00 0.00 0.00 0.00 0.9807(10) 0.77 0.77 0.77 0.77 0.77
O(99) 3.221(16) 0.00 -0.023(8) 0.026(8) 0.00 0.029(12) 0.00 0.00 -0.027(7) 0.027(7) 0.00 0.043(9) 0.012(8) 0.00 0.00 0.029(7) 0.004(6) 0.00 0.00 0.00 0.00 0.00 0.00 0.00 0.00 0.00 0.9807(10) 0.77 0.77 0.77 0.77 0.77
N(4) 5.00(5) 0.00 -0.071(12) -0.063(12) 0.00 -0.104(10) 0.00 0.00 -0.012(11) 0.024(11) 0.00 0.023(8) 0.025(8) 0.00 0.00 0.200(11) 0.026(11) 0.00 0.00 0.00 0.00 0.00 0.00 0.00 0.00 0.00 1.014(4) 0.94 0.94 0.94 0.94 0.94
C(11) 4.00(4) 0.00 -0.042(15) -0.037(13) 0.00 -0.343(12) 0.00 0.00 0.016(13) 0.000(13) 0.00 0.005(13) -0.002(11) 0.00 0.00 0.401(14) 0.114(14) 0.00 0.00 0.00 0.00 0.00 0.00 0.00 0.00 0.00 1.014(3) 0.89 0.89 0.89 0.89 0.89
C(21) 3.97(4) 0.00 -0.042(15) -0.038(13) 0.00 -0.338(13) 0.00 0.00 -0.010(13) -0.006(13) 0.00 -0.012(13) -0.002(12) 0.00 0.00 0.414(14) 0.104(15) 0.00 0.00 0.00 0.00 0.00 0.00 0.00 0.00 0.00 1.014(3) 0.89 0.89 0.89 0.89 0.89
C(31) 2.04(2) 0.00 -0.027(9) -0.019(8) 0.00 0.083(10) 0.00 0.00 0.138(7) 0.071(7) 0.00 0.215(10) 0.059(9) 0.00 0.00 -0.049(7) -0.043(8) 0.00 0.00 0.00 0.00 0.00 0.00 0.00 0.00 0.00 1.014(3) 0.89 0.89 0.89 0.89 0.89
C(41) 1.98(2) 0.00 -0.017(9) 0.004(9) 0.00 0.091(11) 0.00 0.00 0.110(8) 0.065(8) 0.00 0.212(10) 0.041(11) 0.00 0.00 -0.016(8) -0.068(8) 0.00 0.00 0.00 0.00 0.00 0.00 0.00 0.00 0.00 1.014(3) 0.89 0.89 0.89 0.89 0.89
C(1A) 2.07(2) 0.00 -0.026(10) 0.009(10) 0.00 -0.148(8) 0.00 0.00 0.001(9) -0.048(9) 0.00 -0.004(8) -0.004(8) 0.00 0.00 0.205(10) -0.003(10) 0.00 0.00 0.00 0.00 0.00 0.00 0.00 0.00 0.00 1.014(3) 0.89 0.89 0.89 0.89 0.89
C(2A) 4.11(4) 0.00 -0.009(14) -0.034(14) 0.00 -0.334(13) 0.00 0.00 -0.003(13) -0.030(13) 0.00 -0.022(12) -0.027(12) 0.00 0.00 0.431(15) 0.027(15) 0.00 0.00 0.00 0.00 0.00 0.00 0.00 0.00 0.00 1.014(3) 0.89 0.89 0.89 0.89 0.89
C(4A) 4.28(3) 0.00 0.004(14) -0.042(13) 0.00 -0.264(11) 0.00 0.00 0.028(12) 0.033(12) 0.00 0.041(11) -0.026(10) 0.00 0.00 0.348(12) -0.002(13) 0.00 0.00 0.00 0.00 0.00 0.00 0.00 0.00 0.00 1.005(2) 0.95 0.95 0.95 0.95 0.95
C(4B) 4.21(3) 0.00 0.061(15) -0.016(13) 0.00 -0.262(12) 0.00 0.00 0.023(14) 0.077(13) 0.00 -0.027(12) 0.018(11) 0.00 0.00 0.279(13) 0.024(14) 0.00 0.00 0.00 0.00 0.00 0.00 0.00 0.00 0.00 1.005(2) 0.95 0.95 0.95 0.95 0.95
C(4C) 4.21(3) 0.00 0.151(17) -0.067(14) 0.00 -0.278(13) 0.00 0.00 0.073(15) -0.012(15) 0.00 -0.051(14) 0.042(12) 0.00 0.00 0.353(15) 0.040(16) 0.00 0.00 0.00 0.00 0.00 0.00 0.00 0.00 0.00 1.005(2) 0.95 0.95 0.95 0.95 0.95
C(4D) 4.17(3) 0.00 0.068(16) -0.144(15) 0.00 -0.214(13) 0.00 0.00 -0.018(15) 0.028(14) 0.00 0.014(13) 0.067(12) 0.00 0.00 0.236(14) -0.009(15) 0.00 0.00 0.00 0.00 0.00 0.00 0.00 0.00 0.00 1.005(2) 0.95 0.95 0.95 0.95 0.95
C(4E) 4.16(3) 0.00 -0.048(13) -0.069(14) 0.00 -0.272(11) 0.00 0.00 -0.060(13) 0.036(13) 0.00 -0.007(11) 0.047(11) 0.00 0.00 0.349(14) -0.012(15) 0.00 0.00 0.00 0.00 0.00 0.00 0.00 0.00 0.00 1.005(2) 0.95 0.95 0.95 0.95 0.95
C(4F) 4.25(4) 0.00 0.044(11) -0.004(10) -0.171(14) -0.092(13) -0.013(11) -0.033(10) 0.041(10) -0.016(10) 0.229(14) 0.015(12) -0.008(11) 0.024(11) -0.021(11) 0.013(11) -0.090(12) 0.00 0.00 0.00 0.00 0.00 0.00 0.00 0.00 0.00 1.005(2) 0.95 0.95 0.95 0.95 0.95
H(11) 0.723(7) 0.00 0.00 0.00 0.096(5) 0.00 0.00 0.00 0.00 0.00 0.00 0.00 0.00 0.00 0.00 0.00 0.00 0.00 0.00 0.00 0.00 0.00 0.00 0.00 0.00 0.00 1.20 1.20 1.20 1.20 1.20 1.20
H(21) 0.72 0.00 0.00 0.00 0.10 0.00 0.00 0.00 0.00 0.00 0.00 0.00 0.00 0.00 0.00 0.00 0.00 0.00 0.00 0.00 0.00 0.00 0.00 0.00 0.00 0.00 1.20 1.20 1.20 1.20 1.20 1.20
H(31) 0.357(6) 0.00 0.00 0.00 0.046(4) 0.00 0.00 0.00 0.00 0.00 0.00 0.00 0.00 0.00 0.00 0.00 0.00 0.00 0.00 0.00 0.00 0.00 0.00 0.00 0.00 0.00 1.20 1.20 1.20 1.20 1.20 1.20
H(41) 0.36 0.00 0.00 0.00 0.05 0.00 0.00 0.00 0.00 0.00 0.00 0.00 0.00 0.00 0.00 0.00 0.00 0.00 0.00 0.00 0.00 0.00 0.00 0.00 0.00 0.00 1.20 1.20 1.20 1.20 1.20 1.20
H(1A) 0.36 0.00 0.00 0.00 0.05 0.00 0.00 0.00 0.00 0.00 0.00 0.00 0.00 0.00 0.00 0.00 0.00 0.00 0.00 0.00 0.00 0.00 0.00 0.00 0.00 0.00 1.20 1.20 1.20 1.20 1.20 1.20
H(2A) 0.72 0.00 0.00 0.00 0.10 0.00 0.00 0.00 0.00 0.00 0.00 0.00 0.00 0.00 0.00 0.00 0.00 0.00 0.00 0.00 0.00 0.00 0.00 0.00 0.00 0.00 1.20 1.20 1.20 1.20 1.20 1.20
H(4) 0.647(16) 0.00 -0.023(8) -0.017(10) 0.094(14) 0.086(17) -0.001(11) 0.003(16) 0.038(12) -0.001(11) 0.00 0.00 0.00 0.00 0.00 0.00 0.00 0.00 0.00 0.00 0.00 0.00 0.00 0.00 0.00 0.00 1.20 1.20 1.20 1.20 1.20 1.20
H(4A) 0.72 0.00 0.00 0.00 0.10 0.00 0.00 0.00 0.00 0.00 0.00 0.00 0.00 0.00 0.00 0.00 0.00 0.00 0.00 0.00 0.00 0.00 0.00 0.00 0.00 0.00 1.20 1.20 1.20 1.20 1.20 1.20
H(4B) 0.72 0.00 0.00 0.00 0.10 0.00 0.00 0.00 0.00 0.00 0.00 0.00 0.00 0.00 0.00 0.00 0.00 0.00 0.00 0.00 0.00 0.00 0.00 0.00 0.00 0.00 1.20 1.20 1.20 1.20 1.20 1.20
H(4C) 0.72 0.00 0.00 0.00 0.10 0.00 0.00 0.00 0.00 0.00 0.00 0.00 0.00 0.00 0.00 0.00 0.00 0.00 0.00 0.00 0.00 0.00 0.00 0.00 0.00 0.00 1.20 1.20 1.20 1.20 1.20 1.20
H(4D) 0.72 0.00 0.00 0.00 0.10 0.00 0.00 0.00 0.00 0.00 0.00 0.00 0.00 0.00 0.00 0.00 0.00 0.00 0.00 0.00 0.00 0.00 0.00 0.00 0.00 0.00 1.20 1.20 1.20 1.20 1.20 1.20
H(4FA) 0.772(11) 0.00 0.00 0.00 0.100(7) 0.00 0.00 0.00 0.00 0.00 0.00 0.00 0.00 0.00 0.00 0.00 0.00 0.00 0.00 0.00 0.00 0.00 0.00 0.00 0.00 0.00 1.20 1.20 1.20 1.20 1.20 1.20
H(4FB) 0.77 0.00 0.00 0.00 0.10 0.00 0.00 0.00 0.00 0.00 0.00 0.00 0.00 0.00 0.00 0.00 0.00 0.00 0.00 0.00 0.00 0.00 0.00 0.00 0.00 0.00 1.20 1.20 1.20 1.20 1.20 1.20
H(4FC) 0.77 0.00 0.00 0.00 0.10 0.00 0.00 0.00 0.00 0.00 0.00 0.00 0.00 0.00 0.00 0.00 0.00 0.00 0.00 0.00 0.00 0.00 0.00 0.00 0.00 0.00 1.20 1.20 1.20 1.20 1.20 1.20
H(99A) 0.427(10) 0.00 0.00 0.00 0.111(7) 0.00 0.00 0.00 0.00 0.00 0.00 0.00 0.00 0.00 0.00 0.00 0.00 0.00 0.00 0.00 0.00 0.00 0.00 0.00 0.00 0.00 1.20 1.20 1.20 1.20 1.20 1.20
H(99B) 0.43 0.00 0.00 0.00 0.11 0.00 0.00 0.00 0.00 0.00 0.00 0.00 0.00 0.00 0.00 0.00 0.00 0.00 0.00 0.00 0.00 0.00 0.00 0.00 0.00 0.00 1.20 1.20 1.20 1.20 1.20 1.20

loop_
_atom_site_aniso_label
_atom_site_aniso_U_11
_atom_site_aniso_U_22
_atom_site_aniso_U_33
_atom_site_aniso_U_23
_atom_site_aniso_U_13
_atom_site_aniso_U_12
FE(1) 0.01110(3) 0.00870(3) 0.00728(3) 0 0.00123(3) 0
FE(2) 0.01106(3) 0.00740(2) 0.00813(2) 0.00035(2) 0.00088(2) -0.00055(2)
O(1) 0.01240(10) 0.00790(10) 0.00790(10) 0 0.00170(10) 0
O(11) 0.02230(10) 0.02250(10) 0.01760(10) 0.00900(10) 0.00850(10) 0.01150(10)
O(12) 0.01440(10) 0.01460(10) 0.02030(10) 0.00630(10) 0.00530(10) 0.00410(10)
O(21) 0.02690(10) 0.02640(10) 0.01130(10) -0.00490(10) 0.00440(10) -0.01590(10)
O(22) 0.01990(10) 0.01380(10) 0.01230(10) 0.00060(10) -0.00310(10) -0.00500(10)
O(31) 0.02730(10) 0.01000(10) 0.01040(10) 0.00020(10) -0.00380(10) -0.00190(10)
O(41) 0.01560(10) 0.01220(10) 0.02620(10) 0.00140(10) 0.00930(10) 0.00050(10)
O(1A) 0.01370(10) 0.01600(10) 0.00930(10) 0 0.00300(10) 0
O(1B) 0.0173(2) 0.0330(2) 0.01190(10) 0 0.00510(10) 0
O(2A) 0.02130(10) 0.00850(10) 0.01270(10) 0.00100(10) 0.00240(10) -0.00210(10)
O(2B) 0.0342(2) 0.00930(10) 0.01930(10) 0.00250(10) -0.00860(10) -0.00460(10)
O(99) 0.0198(2) 0.0654(5) 0.0182(2) 0 0.0024(2) 0
N(4) 0.01580(10) 0.01350(10) 0.01310(10) 0.00250(10) 0.00000(10) 0.00060(10)
C(11) 0.01196(9) 0.01362(10) 0.01479(10) 0.00269(8) 0.00145(8) 0.00312(8)
C(21) 0.01520(10) 0.01530(10) 0.01120(10) -0.00230(10) -0.00040(10) -0.00480(10)
C(31) 0.01610(10) 0.01030(10) 0.00890(10) 0 -0.00190(10) 0
C(41) 0.01320(10) 0.0134(2) 0.0249(2) 0 0.00800(10) 0
C(1A) 0.01350(10) 0.0174(2) 0.01040(10) 0 0.00230(10) 0
C(2A) 0.02610(10) 0.00960(10) 0.01400(10) 0.00030(10) -0.00400(10) -0.00200(10)
C(4A) 0.01900(10) 0.01440(10) 0.01500(10) 0.00070(10) -0.00020(10) 0.00020(10)
C(4B) 0.02210(10) 0.0221(2) 0.01770(10) -0.00540(10) 0.00010(10) 0.00280(10)
C(4C) 0.0287(2) 0.0345(2) 0.01350(10) -0.00350(10) -0.00180(10) 0.01010(10)
C(4D) 0.0298(2) 0.0294(2) 0.01390(10) 0.00630(10) 0.00220(10) 0.01180(10)
C(4E) 0.01780(10) 0.01630(10) 0.01640(10) 0.00550(10) 0.00390(10) 0.00490(10)
C(4F) 0.0256(2) 0.01530(10) 0.0327(2) 0.00740(10) 0.00800(10) 0.00270(10)

loop_
_atom_site_label
_atom_site_fract_x
_atom_site_fract_y
_atom_site_fract_z
_atom_site_U_iso_or_equiv
_atom_site_occupancy
FE(1) 0.128780(10) 0.25 1.093660(10) 0.009 0.5
FE(2) 0.288391(9) 0.332085(3) 0.853475(5) 0.009 1
O(1) 0.23199(5) 0.25 0.93228(3) 0.009 0.5
O(11) -0.08098(5) 0.31984(2) 1.05455(3) 0.021 1
O(12) 0.03086(4) 0.376620(10) 0.89694(3) 0.016 1
O(21) 0.32549(6) 0.31744(2) 1.15853(3) 0.022 1
O(22) 0.42929(5) 0.374770(10) 0.99947(3) 0.015 1
O(31) 0.16039(5) 0.305730(10) 0.69226(2) 0.016 1
O(41) 0.56141(4) 0.30577(2) 0.80192(3) 0.018 1
O(1A) 0.03238(6) 0.25 1.26197(3) 0.013 0.5
O(1B) -0.19616(7) 0.25 1.40064(4) 0.021 0.5
O(2A) 0.34040(4) 0.417830(10) 0.76331(2) 0.014 1
O(2B) 0.35070(6) 0.52674(2) 0.73553(3) 0.021 1
O(99) -0.60934(9) 0.25 1.44836(6) 0.034 0.5
N(4) 0.74391(4) 0.50755(2) 0.49402(3) 0.014 1
C(11) -0.09370(4) 0.363430(10) 0.97403(3) 0.013 1
C(21) 0.43440(4) 0.358650(10) 1.10934(3) 0.014 1
C(31) 0.12428(6) 0.25 0.64516(3) 0.012 0.5
C(41) 0.64011(7) 0.25 0.79153(5) 0.017 0.5
C(1A) -0.14755(6) 0.25 1.29490(4) 0.014 0.5
C(2A) 0.35238(5) 0.47673(2) 0.80165(3) 0.017 1
C(4A) 0.78002(4) 0.57234(2) 0.51702(3) 0.016 1
C(4B) 0.84449(5) 0.59224(2) 0.63094(4) 0.021 1
C(4C) 0.87363(6) 0.54383(3) 0.71988(4) 0.026 1
C(4D) 0.83504(6) 0.47759(3) 0.69371(4) 0.024 1
C(4E) 0.76711(4) 0.45948(2) 0.57778(3) 0.017 1
C(4F) 0.71996(7) 0.38969(2) 0.54224(5) 0.024 1
H(11) -0.225 0.39421 0.96998 0.02 1
H(21) 0.54404 0.38406 1.16659 0.021 1
H(31) 0.04977 0.25 0.55656 0.017 0.5
H(41) 0.79266 0.25 0.76582 0.025 0.5
H(1A) -0.25811 0.25 1.22114 0.02 0.5
H(2A) 0.35851 0.48427 0.8986 0.025 1
H(4) 0.69623 0.49429 0.40714 0.021 1
H(4A) 0.76313 0.60528 0.43995 0.024 1
H(4B) 0.87027 0.64425 0.65071 0.031 1
H(4C) 0.9256 0.55876 0.80973 0.038 1
H(4D) 0.84721 0.43892 0.76159 0.036 1
H(4FA) 0.68642 0.38567 0.44799 0.037 1
H(4FB) 0.84414 0.35775 0.55296 0.037 1
H(4FC) 0.60506 0.37175 0.59567 0.037 1
H(99A) -0.4722 0.25 1.42665 0.051 0.5
H(99B) -0.69658 0.25 1.37657 0.051 0.5

loop_
_geom_angle_atom_site_label_1
_geom_angle_atom_site_label_2
_geom_angle_atom_site_label_3
_geom_angle
_geom_angle_site_symmetry_1
_geom_angle_site_symmetry_2
_geom_angle_site_symmetry_3
_geom_angle_publ_flag
O(1) FE(1) O(11) 94.591(11) 1_555 1_555 1_555 yes
O(1) FE(1) O(11) 94.591(11) 1_555 1_555 4_555 yes
O(1) FE(1) O(21) 93.953(12) 1_555 1_555 1_555 yes
O(1) FE(1) O(21) 93.954(12) 1_555 1_555 4_555 yes
O(1) FE(1) O(1A) 178.001(16) 1_555 1_555 1_555 yes
O(1) FE(1) O(1A) 178.001(16) 1_555 1_555 4_555 yes
O(1) FE(1) O(11) 94.591(11) 4_555 1_555 1_555 yes
O(1) FE(1) O(11) 94.591(11) 4_555 1_555 4_555 yes
O(1) FE(1) O(21) 93.953(12) 4_555 1_555 1_555 yes
O(1) FE(1) O(21) 93.954(12) 4_555 1_555 4_555 yes
O(1) FE(1) O(1A) 178.001(16) 4_555 1_555 1_555 yes
O(1) FE(1) O(1A) 178.001(16) 4_555 1_555 4_555 yes
O(11) FE(1) O(11) 87.64(2) 1_555 1_555 4_555 yes
O(11) FE(1) O(21) 93.086(18) 1_555 1_555 1_555 yes
O(11) FE(1) O(21) 171.339(13) 1_555 1_555 4_555 yes
O(11) FE(1) O(1A) 86.849(12) 1_555 1_555 1_555 yes
O(11) FE(1) O(1A) 86.849(12) 1_555 1_555 4_555 yes
O(11) FE(1) O(21) 171.339(13) 4_555 1_555 1_555 yes
O(11) FE(1) O(21) 93.086(18) 4_555 1_555 4_555 yes
O(11) FE(1) O(1A) 86.849(12) 4_555 1_555 1_555 yes
O(11) FE(1) O(1A) 86.849(12) 4_555 1_555 4_555 yes
O(21) FE(1) O(21) 84.91(3) 1_555 1_555 4_555 yes
O(21) FE(1) O(1A) 84.576(12) 1_555 1_555 1_555 yes
O(21) FE(1) O(1A) 84.576(12) 1_555 1_555 4_555 yes
O(21) FE(1) O(1A) 84.576(12) 4_555 1_555 1_555 yes
O(21) FE(1) O(1A) 84.576(12) 4_555 1_555 4_555 yes
O(1) FE(2) O(12) 94.751(12) 1_555 1_555 1_555 yes
O(1) FE(2) O(22) 95.681(12) 1_555 1_555 1_555 yes
O(1) FE(2) O(31) 95.115(12) 1_555 1_555 1_555 yes
O(1) FE(2) O(41) 96.016(12) 1_555 1_555 1_555 yes
O(1) FE(2) O(2A) 177.405(13) 1_555 1_555 1_555 yes
O(1) FE(2) O(12) 94.751(12) 4_555 1_555 1_555 yes
O(1) FE(2) O(22) 95.681(12) 4_555 1_555 1_555 yes
O(1) FE(2) O(31) 95.115(12) 4_555 1_555 1_555 yes
O(1) FE(2) O(41) 96.016(12) 4_555 1_555 1_555 yes
O(1) FE(2) O(2A) 177.405(13) 4_555 1_555 1_555 yes
O(12) FE(2) O(22) 90.136(13) 1_555 1_555 1_555 yes
O(12) FE(2) O(31) 89.210(14) 1_555 1_555 1_555 yes
O(12) FE(2) O(41) 168.906(12) 1_555 1_555 1_555 yes
O(12) FE(2) O(2A) 84.850(12) 1_555 1_555 1_555 yes
O(22) FE(2) O(31) 169.201(12) 1_555 1_555 1_555 yes
O(22) FE(2) O(41) 86.148(14) 1_555 1_555 1_555 yes
O(22) FE(2) O(2A) 86.886(12) 1_555 1_555 1_555 yes
O(31) FE(2) O(41) 92.484(15) 1_555 1_555 1_555 yes
O(31) FE(2) O(2A) 82.319(12) 1_555 1_555 1_555 yes
O(41) FE(2) O(2A) 84.513(12) 1_555 1_555 1_555 yes
FE(1) O(1) FE(2) 120.309(8) 1_555 1_555 1_555 yes
FE(1) O(1) FE(2) 120.309(8) 1_555 1_555 4_555 yes
FE(1) O(1) FE(2) 120.309(8) 4_555 1_555 1_555 yes
FE(1) O(1) FE(2) 120.309(8) 4_555 1_555 4_555 yes
FE(2) O(1) FE(2) 119.333(16) 1_555 1_555 4_555 yes
FE(1) O(11) O(12) 105.188(15) 1_555 1_555 1_555 yes
FE(1) O(11) C(11) 131.54(2) 1_555 1_555 1_555 yes
FE(1) O(11) H(11) 160.239(17) 1_555 1_555 1_555 yes
FE(1) O(11) O(12) 105.188(15) 4_555 1_555 1_555 yes
FE(1) O(11) C(11) 131.54(2) 4_555 1_555 1_555 yes
FE(1) O(11) H(11) 160.239(17) 4_555 1_555 1_555 yes
O(12) O(11) C(11) 26.380(16) 1_555 1_555 1_555 yes
O(12) O(11) H(11) 55.116(10) 1_555 1_555 1_555 yes
C(11) O(11) H(11) 28.739(15) 1_555 1_555 1_555 yes
FE(2) O(12) O(11) 106.289(14) 1_555 1_555 1_555 yes
FE(2) O(12) C(11) 132.48(2) 1_555 1_555 1_555 yes
FE(2) O(12) H(11) 161.909(16) 1_555 1_555 1_555 yes
FE(2) O(12) H(4D) 122.315(14) 1_555 1_555 1_455 yes
O(11) O(12) C(11) 26.315(17) 1_555 1_555 1_555 yes
O(11) O(12) H(11) 56.060(11) 1_555 1_555 1_555 yes
O(11) O(12) H(4D) 126.738(15) 1_555 1_555 1_455 yes
C(11) O(12) H(11) 29.748(15) 1_555 1_555 1_555 yes
C(11) O(12) H(4D) 101.56(2) 1_555 1_555 1_455 yes
H(11) O(12) H(4D) 73.014(9) 1_555 1_555 1_455 yes
FE(1) O(21) O(22) 107.003(16) 1_555 1_555 1_555 yes
FE(1) O(21) C(21) 133.32(3) 1_555 1_555 1_555 yes
FE(1) O(21) H(21) 161.269(17) 1_555 1_555 1_555 yes
FE(1) O(21) O(22) 107.003(16) 4_555 1_555 1_555 yes
FE(1) O(21) C(21) 133.32(3) 4_555 1_555 1_555 yes
FE(1) O(21) H(21) 161.269(17) 4_555 1_555 1_555 yes
O(22) O(21) C(21) 26.625(17) 1_555 1_555 1_555 yes
O(22) O(21) H(21) 55.403(11) 1_555 1_555 1_555 yes
C(21) O(21) H(21) 28.780(16) 1_555 1_555 1_555 yes
FE(2) O(22) O(21) 104.731(14) 1_555 1_555 1_555 yes
FE(2) O(22) C(21) 130.71(2) 1_555 1_555 1_555 yes
FE(2) O(22) H(21) 158.913(16) 1_555 1_555 1_555 yes
O(21) O(22) C(21) 26.465(17) 1_555 1_555 1_555 yes
O(21) O(22) H(21) 55.948(11) 1_555 1_555 1_555 yes
C(21) O(22) H(21) 29.486(15) 1_555 1_555 1_555 yes
FE(2) O(31) O(31) 105.236(8) 1_555 1_555 4_555 yes
FE(2) O(31) C(31) 131.99(2) 1_555 1_555 1_555 yes
FE(2) O(31) C(31) 131.99(2) 1_555 1_555 4_555 yes
FE(2) O(31) H(31) 160.977(16) 1_555 1_555 1_555 yes
FE(2) O(31) H(31) 160.977(16) 1_555 1_555 4_555 yes
FE(2) O(31) H(4A) 104.379(12) 1_555 1_555 3_666 yes
O(31) O(31) C(31) 26.76(2) 4_555 1_555 1_555 yes
O(31) O(31) C(31) 26.76(2) 4_555 1_555 4_555 yes
O(31) O(31) H(31) 55.750(8) 4_555 1_555 1_555 yes
O(31) O(31) H(31) 55.750(8) 4_555 1_555 4_555 yes
O(31) O(31) H(4A) 138.719(7) 4_555 1_555 3_666 yes
C(31) O(31) H(31) 29.007(17) 1_555 1_555 1_555 yes
C(31) O(31) H(31) 29.007(17) 1_555 1_555 4_555 yes
C(31) O(31) H(4A) 117.39(2) 1_555 1_555 3_666 yes
C(31) O(31) H(31) 29.007(17) 4_555 1_555 1_555 yes
C(31) O(31) H(31) 29.007(17) 4_555 1_555 4_555 yes
C(31) O(31) H(4A) 117.39(2) 4_555 1_555 3_666 yes
H(31) O(31) H(4A) 92.593(10) 1_555 1_555 3_666 yes
H(31) O(31) H(4A) 92.593(10) 4_555 1_555 3_666 yes
FE(2) O(41) O(41) 105.151(9) 1_555 1_555 4_555 yes
FE(2) O(41) C(41) 131.12(3) 1_555 1_555 1_555 yes
FE(2) O(41) C(41) 131.12(3) 1_555 1_555 4_555 yes
FE(2) O(41) H(41) 160.457(17) 1_555 1_555 1_555 yes
FE(2) O(41) H(41) 160.457(17) 1_555 1_555 4_555 yes
O(41) O(41) C(41) 26.08(2) 4_555 1_555 1_555 yes
O(41) O(41) C(41) 26.08(2) 4_555 1_555 4_555 yes
O(41) O(41) H(41) 55.466(8) 4_555 1_555 1_555 yes
O(41) O(41) H(41) 55.466(8) 4_555 1_555 4_555 yes
C(41) O(41) H(41) 29.411(18) 1_555 1_555 1_555 yes
C(41) O(41) H(41) 29.411(18) 1_555 1_555 4_555 yes
C(41) O(41) H(41) 29.411(18) 4_555 1_555 1_555 yes
C(41) O(41) H(41) 29.411(18) 4_555 1_555 4_555 yes
FE(1) O(1A) O(1B) 155.06(2) 1_555 1_555 1_555 yes
FE(1) O(1A) O(1B) 155.06(2) 1_555 1_555 4_555 yes
FE(1) O(1A) C(1A) 127.97(3) 1_555 1_555 1_555 yes
FE(1) O(1A) C(1A) 127.97(3) 1_555 1_555 4_555 yes
FE(1) O(1A) H(1A) 98.469(16) 1_555 1_555 1_555 yes
FE(1) O(1A) H(1A) 98.469(16) 1_555 1_555 4_555 yes
FE(1) O(1A) H(99B) 103.938(16) 1_555 1_555 1_655 yes
FE(1) O(1A) H(99B) 103.938(16) 1_555 1_555 4_655 yes
FE(1) O(1A) O(1B) 155.06(2) 4_555 1_555 1_555 yes
FE(1) O(1A) O(1B) 155.06(2) 4_555 1_555 4_555 yes
FE(1) O(1A) C(1A) 127.97(3) 4_555 1_555 1_555 yes
FE(1) O(1A) C(1A) 127.97(3) 4_555 1_555 4_555 yes
FE(1) O(1A) H(1A) 98.469(16) 4_555 1_555 1_555 yes
FE(1) O(1A) H(1A) 98.469(16) 4_555 1_555 4_555 yes
FE(1) O(1A) H(99B) 103.938(16) 4_555 1_555 1_655 yes
FE(1) O(1A) H(99B) 103.938(16) 4_555 1_555 4_655 yes
O(1B) O(1A) C(1A) 27.09(2) 1_555 1_555 1_555 yes
O(1B) O(1A) C(1A) 27.09(2) 1_555 1_555 4_555 yes
O(1B) O(1A) H(1A) 56.592(16) 1_555 1_555 1_555 yes
O(1B) O(1A) H(1A) 56.592(16) 1_555 1_555 4_555 yes
O(1B) O(1A) H(99B) 101.001(19) 1_555 1_555 1_655 yes
O(1B) O(1A) H(99B) 101.001(19) 1_555 1_555 4_655 yes
O(1B) O(1A) C(1A) 27.09(2) 4_555 1_555 1_555 yes
O(1B) O(1A) C(1A) 27.09(2) 4_555 1_555 4_555 yes
O(1B) O(1A) H(1A) 56.592(16) 4_555 1_555 1_555 yes
O(1B) O(1A) H(1A) 56.592(16) 4_555 1_555 4_555 yes
O(1B) O(1A) H(99B) 101.001(19) 4_555 1_555 1_655 yes
O(1B) O(1A) H(99B) 101.001(19) 4_555 1_555 4_655 yes
C(1A) O(1A) H(1A) 29.50(2) 1_555 1_555 1_555 yes
C(1A) O(1A) H(1A) 29.50(2) 1_555 1_555 4_555 yes
C(1A) O(1A) H(99B) 128.09(3) 1_555 1_555 1_655 yes
C(1A) O(1A) H(99B) 128.09(3) 1_555 1_555 4_655 yes
C(1A) O(1A) H(1A) 29.50(2) 4_555 1_555 1_555 yes
C(1A) O(1A) H(1A) 29.50(2) 4_555 1_555 4_555 yes
C(1A) O(1A) H(99B) 128.09(3) 4_555 1_555 1_655 yes
C(1A) O(1A) H(99B) 128.09(3) 4_555 1_555 4_655 yes
H(1A) O(1A) H(99B) 157.592(18) 1_555 1_555 1_655 yes
H(1A) O(1A) H(99B) 157.592(18) 1_555 1_555 4_655 yes
H(1A) O(1A) H(99B) 157.592(18) 4_555 1_555 1_655 yes
H(1A) O(1A) H(99B) 157.592(18) 4_555 1_555 4_655 yes
O(1A) O(1B) C(1A) 28.45(2) 1_555 1_555 1_555 yes
O(1A) O(1B) C(1A) 28.45(2) 1_555 1_555 4_555 yes
O(1A) O(1B) H(31) 90.873(19) 1_555 1_555 1_556 yes
O(1A) O(1B) H(31) 90.873(19) 1_555 1_555 4_556 yes
O(1A) O(1B) H(1A) 55.961(15) 1_555 1_555 1_555 yes
O(1A) O(1B) H(1A) 55.961(15) 1_555 1_555 4_555 yes
O(1A) O(1B) H(99A) 145.17(3) 1_555 1_555 1_555 yes
O(1A) O(1B) H(99A) 145.17(3) 1_555 1_555 4_555 yes
O(1A) O(1B) C(1A) 28.45(2) 4_555 1_555 1_555 yes
O(1A) O(1B) C(1A) 28.45(2) 4_555 1_555 4_555 yes
O(1A) O(1B) H(31) 90.873(19) 4_555 1_555 1_556 yes
O(1A) O(1B) H(31) 90.873(19) 4_555 1_555 4_556 yes
O(1A) O(1B) H(1A) 55.961(15) 4_555 1_555 1_555 yes
O(1A) O(1B) H(1A) 55.961(15) 4_555 1_555 4_555 yes
O(1A) O(1B) H(99A) 145.17(3) 4_555 1_555 1_555 yes
O(1A) O(1B) H(99A) 145.17(3) 4_555 1_555 4_555 yes
C(1A) O(1B) H(31) 119.32(3) 1_555 1_555 1_556 yes
C(1A) O(1B) H(31) 119.32(3) 1_555 1_555 4_556 yes
C(1A) O(1B) H(1A) 27.51(2) 1_555 1_555 1_555 yes
C(1A) O(1B) H(1A) 27.51(2) 1_555 1_555 4_555 yes
C(1A) O(1B) H(99A) 116.72(4) 1_555 1_555 1_555 yes
C(1A) O(1B) H(99A) 116.72(4) 1_555 1_555 4_555 yes
C(1A) O(1B) H(31) 119.32(3) 4_555 1_555 1_556 yes
C(1A) O(1B) H(31) 119.32(3) 4_555 1_555 4_556 yes
C(1A) O(1B) H(1A) 27.51(2) 4_555 1_555 1_555 yes
C(1A) O(1B) H(1A) 27.51(2) 4_555 1_555 4_555 yes
C(1A) O(1B) H(99A) 116.72(4) 4_555 1_555 1_555 yes
C(1A) O(1B) H(99A) 116.72(4) 4_555 1_555 4_555 yes
H(31) O(1B) H(1A) 146.83(2) 1_556 1_555 1_555 yes
H(31) O(1B) H(1A) 146.83(2) 1_556 1_555 4_555 yes
H(31) O(1B) H(99A) 123.96(2) 1_556 1_555 1_555 yes
H(31) O(1B) H(99A) 123.96(2) 1_556 1_555 4_555 yes
H(31) O(1B) H(1A) 146.83(2) 4_556 1_555 1_555 yes
H(31) O(1B) H(1A) 146.83(2) 4_556 1_555 4_555 yes
H(31) O(1B) H(99A) 123.96(2) 4_556 1_555 1_555 yes
H(31) O(1B) H(99A) 123.96(2) 4_556 1_555 4_555 yes
H(1A) O(1B) H(99A) 89.20(2) 1_555 1_555 1_555 yes
H(1A) O(1B) H(99A) 89.20(2) 1_555 1_555 4_555 yes
H(1A) O(1B) H(99A) 89.20(2) 4_555 1_555 1_555 yes
H(1A) O(1B) H(99A) 89.20(2) 4_555 1_555 4_555 yes
FE(2) O(2A) O(2B) 156.339(18) 1_555 1_555 1_555 yes
FE(2) O(2A) C(2A) 130.07(2) 1_555 1_555 1_555 yes
FE(2) O(2A) H(2A) 101.896(12) 1_555 1_555 1_555 yes
FE(2) O(2A) H(4A) 104.387(12) 1_555 1_555 3_666 yes
O(2B) O(2A) C(2A) 27.620(18) 1_555 1_555 1_555 yes
O(2B) O(2A) H(2A) 56.134(11) 1_555 1_555 1_555 yes
O(2B) O(2A) H(4A) 94.154(13) 1_555 1_555 3_666 yes
C(2A) O(2A) H(2A) 28.530(16) 1_555 1_555 1_555 yes
C(2A) O(2A) H(4A) 121.03(2) 1_555 1_555 3_666 yes
H(2A) O(2A) H(4A) 147.530(14) 1_555 1_555 3_666 yes
O(2A) O(2B) C(2A) 28.016(18) 1_555 1_555 1_555 yes
O(2A) O(2B) H(21) 138.695(18) 1_555 1_555 3_667 yes
O(2A) O(2B) H(2A) 56.643(11) 1_555 1_555 1_555 yes
O(2A) O(2B) H(4) 82.698(15) 1_555 1_555 3_666 yes
C(2A) O(2B) H(21) 112.13(3) 1_555 1_555 3_667 yes
C(2A) O(2B) H(2A) 28.643(17) 1_555 1_555 1_555 yes
C(2A) O(2B) H(4) 110.53(3) 1_555 1_555 3_666 yes
H(21) O(2B) H(2A) 84.808(13) 3_667 1_555 1_555 yes
H(21) O(2B) H(4) 136.429(18) 3_667 1_555 3_666 yes
H(2A) O(2B) H(4) 138.648(18) 1_555 1_555 3_666 yes
H(99A) O(99) H(99B) 110.63(6) 1_555 1_555 1_555 yes
H(99A) O(99) H(99B) 110.63(6) 1_555 1_555 4_555 yes
H(99A) O(99) H(99B) 110.63(6) 4_555 1_555 1_555 yes
H(99A) O(99) H(99B) 110.63(6) 4_555 1_555 4_555 yes
C(4A) N(4) C(4B) 30.25(2) 1_555 1_555 1_555 yes
C(4A) N(4) C(4D) 91.90(3) 1_555 1_555 1_555 yes
C(4A) N(4) C(4E) 123.45(4) 1_555 1_555 1_555 yes
C(4A) N(4) H(4) 118.09(3) 1_555 1_555 1_555 yes
C(4A) N(4) H(4A) 28.255(17) 1_555 1_555 1_555 yes
C(4B) N(4) C(4D) 61.65(2) 1_555 1_555 1_555 yes
C(4B) N(4) C(4E) 93.21(3) 1_555 1_555 1_555 yes
C(4B) N(4) H(4) 148.33(3) 1_555 1_555 1_555 yes
C(4B) N(4) H(4A) 58.473(14) 1_555 1_555 1_555 yes
C(4D) N(4) C(4E) 31.56(2) 1_555 1_555 1_555 yes
C(4D) N(4) H(4) 150.01(3) 1_555 1_555 1_555 yes
C(4D) N(4) H(4A) 120.08(2) 1_555 1_555 1_555 yes
C(4E) N(4) H(4) 118.46(3) 1_555 1_555 1_555 yes
C(4E) N(4) H(4A) 151.63(3) 1_555 1_555 1_555 yes
H(4) N(4) H(4A) 89.87(2) 1_555 1_555 1_555 yes
O(11) C(11) O(12) 127.31(3) 1_555 1_555 1_555 yes
O(11) C(11) H(11) 117.51(3) 1_555 1_555 1_555 yes
O(12) C(11) H(11) 115.18(3) 1_555 1_555 1_555 yes
O(21) C(21) O(22) 126.91(3) 1_555 1_555 1_555 yes
O(21) C(21) H(21) 117.44(3) 1_555 1_555 1_555 yes
O(22) C(21) H(21) 115.65(3) 1_555 1_555 1_555 yes
O(31) C(31) O(31) 126.49(4) 1_555 1_555 4_555 yes
O(31) C(31) H(31) 116.74(2) 1_555 1_555 1_555 yes
O(31) C(31) H(31) 116.74(2) 1_555 1_555 4_555 yes
O(31) C(31) H(31) 116.74(2) 4_555 1_555 1_555 yes
O(31) C(31) H(31) 116.74(2) 4_555 1_555 4_555 yes
O(41) C(41) O(41) 127.83(4) 1_555 1_555 4_555 yes
O(41) C(41) H(41) 116.04(2) 1_555 1_555 1_555 yes
O(41) C(41) H(41) 116.04(2) 1_555 1_555 4_555 yes
O(41) C(41) H(41) 116.04(2) 4_555 1_555 1_555 yes
O(41) C(41) H(41) 116.04(2) 4_555 1_555 4_555 yes
O(1A) C(1A) O(1B) 124.47(5) 1_555 1_555 1_555 yes
O(1A) C(1A) O(1B) 124.47(5) 1_555 1_555 4_555 yes
O(1A) C(1A) H(1A) 114.69(4) 1_555 1_555 1_555 yes
O(1A) C(1A) H(1A) 114.69(4) 1_555 1_555 4_555 yes
O(1A) C(1A) O(1B) 124.47(5) 4_555 1_555 1_555 yes
O(1A) C(1A) O(1B) 124.47(5) 4_555 1_555 4_555 yes
O(1A) C(1A) H(1A) 114.69(4) 4_555 1_555 1_555 yes
O(1A) C(1A) H(1A) 114.69(4) 4_555 1_555 4_555 yes
O(1B) C(1A) H(1A) 120.84(4) 1_555 1_555 1_555 yes
O(1B) C(1A) H(1A) 120.84(4) 1_555 1_555 4_555 yes
O(1B) C(1A) H(1A) 120.84(4) 4_555 1_555 1_555 yes
O(1B) C(1A) H(1A) 120.84(4) 4_555 1_555 4_555 yes
O(2A) C(2A) O(2B) 124.36(3) 1_555 1_555 1_555 yes
O(2A) C(2A) H(2A) 117.67(3) 1_555 1_555 1_555 yes
O(2A) C(2A) H(4) 84.28(2) 1_555 1_555 3_666 yes
O(2B) C(2A) H(2A) 117.92(3) 1_555 1_555 1_555 yes
O(2B) C(2A) H(4) 40.300(19) 1_555 1_555 3_666 yes
H(2A) C(2A) H(4) 157.05(2) 1_555 1_555 3_666 yes
N(4) C(4A) C(4B) 120.13(3) 1_555 1_555 1_555 yes
N(4) C(4A) C(4C) 89.03(3) 1_555 1_555 1_555 yes
N(4) C(4A) C(4E) 28.218(19) 1_555 1_555 1_555 yes
N(4) C(4A) H(4) 26.445(16) 1_555 1_555 1_555 yes
N(4) C(4A) H(4A) 115.59(3) 1_555 1_555 1_555 yes
N(4) C(4A) H(4B) 145.94(3) 1_555 1_555 1_555 yes
C(4B) C(4A) C(4C) 31.10(2) 1_555 1_555 1_555 yes
C(4B) C(4A) C(4E) 91.91(3) 1_555 1_555 1_555 yes
C(4B) C(4A) H(4) 146.58(3) 1_555 1_555 1_555 yes
C(4B) C(4A) H(4A) 124.18(4) 1_555 1_555 1_555 yes
C(4B) C(4A) H(4B) 25.82(2) 1_555 1_555 1_555 yes
C(4C) C(4A) C(4E) 60.817(19) 1_555 1_555 1_555 yes
C(4C) C(4A) H(4) 115.48(2) 1_555 1_555 1_555 yes
C(4C) C(4A) H(4A) 155.09(3) 1_555 1_555 1_555 yes
C(4C) C(4A) H(4B) 56.920(17) 1_555 1_555 1_555 yes
C(4E) C(4A) H(4) 54.664(13) 1_555 1_555 1_555 yes
C(4E) C(4A) H(4A) 143.73(3) 1_555 1_555 1_555 yes
C(4E) C(4A) H(4B) 117.722(18) 1_555 1_555 1_555 yes
H(4) C(4A) H(4A) 89.17(2) 1_555 1_555 1_555 yes
H(4) C(4A) H(4B) 172.370(19) 1_555 1_555 1_555 yes
H(4A) C(4A) H(4B) 98.45(2) 1_555 1_555 1_555 yes
N(4) C(4B) C(4A) 29.619(19) 1_555 1_555 1_555 yes
N(4) C(4B) C(4C) 88.62(3) 1_555 1_555 1_555 yes
N(4) C(4B) H(4A) 53.887(12) 1_555 1_555 1_555 yes
N(4) C(4B) H(4B) 150.19(3) 1_555 1_555 1_555 yes
N(4) C(4B) H(4C) 114.90(2) 1_555 1_555 1_555 yes
C(4A) C(4B) C(4C) 118.23(4) 1_555 1_555 1_555 yes
C(4A) C(4B) H(4A) 24.299(18) 1_555 1_555 1_555 yes
C(4A) C(4B) H(4B) 120.59(4) 1_555 1_555 1_555 yes
C(4A) C(4B) H(4C) 144.51(3) 1_555 1_555 1_555 yes
C(4C) C(4B) H(4A) 142.42(3) 1_555 1_555 1_555 yes
C(4C) C(4B) H(4B) 121.18(4) 1_555 1_555 1_555 yes
C(4C) C(4B) H(4C) 26.28(2) 1_555 1_555 1_555 yes
H(4A) C(4B) H(4B) 96.38(3) 1_555 1_555 1_555 yes
H(4A) C(4B) H(4C) 168.53(2) 1_555 1_555 1_555 yes
H(4B) C(4B) H(4C) 94.90(2) 1_555 1_555 1_555 yes
C(4A) C(4C) C(4B) 30.66(2) 1_555 1_555 1_555 yes
C(4A) C(4C) C(4D) 89.72(3) 1_555 1_555 1_555 yes
C(4A) C(4C) H(4B) 56.033(15) 1_555 1_555 1_555 yes
C(4A) C(4C) H(4C) 149.66(5) 1_555 1_555 1_555 yes
C(4A) C(4C) H(4D) 114.51(2) 1_555 1_555 1_555 yes
C(4B) C(4C) C(4D) 120.38(4) 1_555 1_555 1_555 yes
C(4B) C(4C) H(4B) 25.37(2) 1_555 1_555 1_555 yes
C(4B) C(4C) H(4C) 118.99(5) 1_555 1_555 1_555 yes
C(4B) C(4C) H(4D) 145.14(3) 1_555 1_555 1_555 yes
C(4D) C(4C) H(4B) 145.74(3) 1_555 1_555 1_555 yes
C(4D) C(4C) H(4C) 120.62(5) 1_555 1_555 1_555 yes
C(4D) C(4C) H(4D) 24.83(2) 1_555 1_555 1_555 yes
H(4B) C(4C) H(4C) 93.63(4) 1_555 1_555 1_555 yes
H(4B) C(4C) H(4D) 170.25(2) 1_555 1_555 1_555 yes
H(4C) C(4C) H(4D) 95.82(3) 1_555 1_555 1_555 yes
N(4) C(4D) C(4C) 89.35(3) 1_555 1_555 1_555 yes
N(4) C(4D) C(4E) 30.370(19) 1_555 1_555 1_555 yes
N(4) C(4D) H(4C) 115.01(2) 1_555 1_555 1_555 yes
N(4) C(4D) H(4D) 147.90(4) 1_555 1_555 1_555 yes
C(4C) C(4D) C(4E) 119.71(4) 1_555 1_555 1_555 yes
C(4C) C(4D) H(4C) 25.67(2) 1_555 1_555 1_555 yes
C(4C) C(4D) H(4D) 122.61(4) 1_555 1_555 1_555 yes
C(4E) C(4D) H(4C) 145.38(3) 1_555 1_555 1_555 yes
C(4E) C(4D) H(4D) 117.58(5) 1_555 1_555 1_555 yes
H(4C) C(4D) H(4D) 96.97(3) 1_555 1_555 1_555 yes
N(4) C(4E) C(4A) 28.33(2) 1_555 1_555 1_555 yes
N(4) C(4E) C(4D) 118.07(4) 1_555 1_555 1_555 yes
N(4) C(4E) C(4F) 118.67(4) 1_555 1_555 1_555 yes
N(4) C(4E) H(4) 26.350(18) 1_555 1_555 1_555 yes
N(4) C(4E) H(4D) 144.90(3) 1_555 1_555 1_555 yes
N(4) C(4E) H(4FA) 91.08(3) 1_555 1_555 1_555 yes
N(4) C(4E) H(4FB) 128.60(3) 1_555 1_555 1_555 yes
N(4) C(4E) H(4FC) 128.83(3) 1_555 1_555 1_555 yes
C(4A) C(4E) C(4D) 89.74(3) 1_555 1_555 1_555 yes
C(4A) C(4E) C(4F) 147.00(3) 1_555 1_555 1_555 yes
C(4A) C(4E) H(4) 54.678(12) 1_555 1_555 1_555 yes
C(4A) C(4E) H(4D) 116.58(2) 1_555 1_555 1_555 yes
C(4A) C(4E) H(4FA) 119.389(18) 1_555 1_555 1_555 yes
C(4A) C(4E) H(4FB) 150.520(16) 1_555 1_555 1_555 yes
C(4A) C(4E) H(4FC) 149.445(17) 1_555 1_555 1_555 yes
C(4D) C(4E) C(4F) 123.26(4) 1_555 1_555 1_555 yes
C(4D) C(4E) H(4) 144.41(3) 1_555 1_555 1_555 yes
C(4D) C(4E) H(4D) 26.88(2) 1_555 1_555 1_555 yes
C(4D) C(4E) H(4FA) 150.70(3) 1_555 1_555 1_555 yes
C(4D) C(4E) H(4FB) 107.30(3) 1_555 1_555 1_555 yes
C(4D) C(4E) H(4FC) 106.68(3) 1_555 1_555 1_555 yes
C(4F) C(4E) H(4) 92.33(3) 1_555 1_555 1_555 yes
C(4F) C(4E) H(4D) 96.41(3) 1_555 1_555 1_555 yes
C(4F) C(4E) H(4FA) 27.73(2) 1_555 1_555 1_555 yes
C(4F) C(4E) H(4FB) 27.322(18) 1_555 1_555 1_555 yes
C(4F) C(4E) H(4FC) 28.604(17) 1_555 1_555 1_555 yes
H(4) C(4E) H(4D) 171.24(2) 1_555 1_555 1_555 yes
H(4) C(4E) H(4FA) 64.746(12) 1_555 1_555 1_555 yes
H(4) C(4E) H(4FB) 104.951(17) 1_555 1_555 1_555 yes
H(4) C(4E) H(4FC) 105.857(18) 1_555 1_555 1_555 yes
H(4D) C(4E) H(4FA) 124.008(17) 1_555 1_555 1_555 yes
H(4D) C(4E) H(4FB) 83.257(12) 1_555 1_555 1_555 yes
H(4D) C(4E) H(4FC) 81.803(12) 1_555 1_555 1_555 yes
H(4FA) C(4E) H(4FB) 45.377(8) 1_555 1_555 1_555 yes
H(4FA) C(4E) H(4FC) 49.647(9) 1_555 1_555 1_555 yes
H(4FB) C(4E) H(4FC) 48.247(8) 1_555 1_555 1_555 yes
C(4E) C(4F) H(4FA) 111.44(3) 1_555 1_555 1_555 yes
C(4E) C(4F) H(4FB) 112.52(4) 1_555 1_555 1_555 yes
C(4E) C(4F) H(4FC) 109.12(4) 1_555 1_555 1_555 yes
H(4FA) C(4F) H(4FB) 101.42(4) 1_555 1_555 1_555 yes
H(4FA) C(4F) H(4FC) 113.07(5) 1_555 1_555 1_555 yes
H(4FB) C(4F) H(4FC) 109.13(3) 1_555 1_555 1_555 yes
O(11) H(11) O(12) 68.824(12) 1_555 1_555 1_555 yes
O(11) H(11) C(11) 33.751(18) 1_555 1_555 1_555 yes
O(12) H(11) C(11) 35.075(18) 1_555 1_555 1_555 yes
O(21) H(21) O(22) 68.648(12) 1_555 1_555 1_555 yes
O(21) H(21) O(2B) 142.571(15) 1_555 1_555 3_667 yes
O(21) H(21) C(21) 33.783(19) 1_555 1_555 1_555 yes
O(22) H(21) O(2B) 129.899(12) 1_555 1_555 3_667 yes
O(22) H(21) C(21) 34.867(18) 1_555 1_555 1_555 yes
O(2B) H(21) C(21) 150.778(18) 3_667 1_555 1_555 yes
O(31) H(31) O(31) 68.501(16) 1_555 1_555 4_555 yes
O(31) H(31) O(1B) 141.744(10) 1_555 1_555 1_554 yes
O(31) H(31) O(1B) 141.744(10) 1_555 1_555 4_554 yes
O(31) H(31) C(31) 34.257(8) 1_555 1_555 1_555 yes
O(31) H(31) C(31) 34.257(8) 1_555 1_555 4_555 yes
O(31) H(31) O(1B) 141.744(10) 4_555 1_555 1_554 yes
O(31) H(31) O(1B) 141.744(10) 4_555 1_555 4_554 yes
O(31) H(31) C(31) 34.257(8) 4_555 1_555 1_555 yes
O(31) H(31) C(31) 34.257(8) 4_555 1_555 4_555 yes
O(1B) H(31) C(31) 162.54(2) 1_554 1_555 1_555 yes
O(1B) H(31) C(31) 162.54(2) 1_554 1_555 4_555 yes
O(1B) H(31) C(31) 162.54(2) 4_554 1_555 1_555 yes
O(1B) H(31) C(31) 162.54(2) 4_554 1_555 4_555 yes
O(41) H(41) O(41) 69.069(17) 1_555 1_555 4_555 yes
O(41) H(41) C(41) 34.549(8) 1_555 1_555 1_555 yes
O(41) H(41) C(41) 34.549(8) 1_555 1_555 4_555 yes
O(41) H(41) C(41) 34.549(8) 4_555 1_555 1_555 yes
O(41) H(41) C(41) 34.549(8) 4_555 1_555 4_555 yes
O(1A) H(1A) O(1B) 67.447(16) 1_555 1_555 1_555 yes
O(1A) H(1A) O(1B) 67.447(16) 1_555 1_555 4_555 yes
O(1A) H(1A) C(1A) 35.81(2) 1_555 1_555 1_555 yes
O(1A) H(1A) C(1A) 35.81(2) 1_555 1_555 4_555 yes
O(1A) H(1A) O(1B) 67.447(16) 4_555 1_555 1_555 yes
O(1A) H(1A) O(1B) 67.447(16) 4_555 1_555 4_555 yes
O(1A) H(1A) C(1A) 35.81(2) 4_555 1_555 1_555 yes
O(1A) H(1A) C(1A) 35.81(2) 4_555 1_555 4_555 yes
O(1B) H(1A) C(1A) 31.64(2) 1_555 1_555 1_555 yes
O(1B) H(1A) C(1A) 31.64(2) 1_555 1_555 4_555 yes
O(1B) H(1A) C(1A) 31.64(2) 4_555 1_555 1_555 yes
O(1B) H(1A) C(1A) 31.64(2) 4_555 1_555 4_555 yes
O(2A) H(2A) O(2B) 67.223(12) 1_555 1_555 1_555 yes
O(2A) H(2A) C(2A) 33.801(18) 1_555 1_555 1_555 yes
O(2B) H(2A) C(2A) 33.440(19) 1_555 1_555 1_555 yes
O(2B) H(4) N(4) 172.919(19) 3_666 1_555 1_555 yes
O(2B) H(4) C(2A) 29.165(13) 3_666 1_555 3_666 yes
O(2B) H(4) C(4A) 143.073(14) 3_666 1_555 1_555 yes
O(2B) H(4) C(4E) 145.040(15) 3_666 1_555 1_555 yes
O(2B) H(4) H(4A) 115.290(11) 3_666 1_555 1_555 yes
O(2B) H(4) H(4FA) 86.341(11) 3_666 1_555 1_555 yes
N(4) H(4) C(2A) 149.09(2) 1_555 1_555 3_666 yes
N(4) H(4) C(4A) 35.47(2) 1_555 1_555 1_555 yes
N(4) H(4) C(4E) 35.19(2) 1_555 1_555 1_555 yes
N(4) H(4) H(4A) 63.446(19) 1_555 1_555 1_555 yes
N(4) H(4) H(4FA) 94.320(19) 1_555 1_555 1_555 yes
C(2A) H(4) C(4A) 114.103(12) 3_666 1_555 1_555 yes
C(2A) H(4) C(4E) 171.635(11) 3_666 1_555 1_555 yes
C(2A) H(4) H(4A) 86.179(7) 3_666 1_555 1_555 yes
C(2A) H(4) H(4FA) 115.474(8) 3_666 1_555 1_555 yes
C(4A) H(4) C(4E) 70.658(15) 1_555 1_555 1_555 yes
C(4A) H(4) H(4A) 27.998(10) 1_555 1_555 1_555 yes
C(4A) H(4) H(4FA) 129.764(10) 1_555 1_555 1_555 yes
C(4E) H(4) H(4A) 98.622(11) 1_555 1_555 1_555 yes
C(4E) H(4) H(4FA) 59.150(11) 1_555 1_555 1_555 yes
H(4A) H(4) H(4FA) 157.52 1_555 1_555 1_555 yes
O(31) H(4A) O(2A) 68.205(9) 3_666 1_555 3_666 yes
O(31) H(4A) N(4) 155.942(11) 3_666 1_555 1_555 yes
O(31) H(4A) C(4A) 157.767(19) 3_666 1_555 1_555 yes
O(31) H(4A) C(4B) 129.355(13) 3_666 1_555 1_555 yes
O(31) H(4A) H(4) 132.699(7) 3_666 1_555 1_555 yes
O(2A) H(4A) N(4) 93.905(12) 3_666 1_555 1_555 yes
O(2A) H(4A) C(4A) 130.04(2) 3_666 1_555 1_555 yes
O(2A) H(4A) C(4B) 161.544(13) 3_666 1_555 1_555 yes
O(2A) H(4A) H(4) 67.219(6) 3_666 1_555 1_555 yes
N(4) H(4A) C(4A) 36.16(2) 1_555 1_555 1_555 yes
N(4) H(4A) C(4B) 67.640(15) 1_555 1_555 1_555 yes
N(4) H(4A) H(4) 26.687(10) 1_555 1_555 1_555 yes
C(4A) H(4A) C(4B) 31.52(2) 1_555 1_555 1_555 yes
C(4A) H(4A) H(4) 62.83(2) 1_555 1_555 1_555 yes
C(4B) H(4A) H(4) 94.325(11) 1_555 1_555 1_555 yes
C(4A) H(4B) C(4B) 33.59(2) 1_555 1_555 1_555 yes
C(4A) H(4B) C(4C) 67.047(15) 1_555 1_555 1_555 yes
C(4B) H(4B) C(4C) 33.46(3) 1_555 1_555 1_555 yes
C(4B) H(4C) C(4C) 34.73(3) 1_555 1_555 1_555 yes
C(4B) H(4C) C(4D) 68.440(15) 1_555 1_555 1_555 yes
C(4C) H(4C) C(4D) 33.71(3) 1_555 1_555 1_555 yes
O(12) H(4D) C(4C) 128.859(14) 1_655 1_555 1_555 yes
O(12) H(4D) C(4D) 150.96(2) 1_655 1_555 1_555 yes
O(12) H(4D) C(4E) 147.750(11) 1_655 1_555 1_555 yes
C(4C) H(4D) C(4D) 32.56(3) 1_555 1_555 1_555 yes
C(4C) H(4D) C(4E) 68.063(15) 1_555 1_555 1_555 yes
C(4D) H(4D) C(4E) 35.54(3) 1_555 1_555 1_555 yes
C(4E) H(4FA) C(4F) 40.83(2) 1_555 1_555 1_555 yes
C(4E) H(4FA) H(4) 56.104(9) 1_555 1_555 1_555 yes
C(4E) H(4FA) H(4FB) 67.730(9) 1_555 1_555 1_555 yes
C(4E) H(4FA) H(4FC) 64.341(8) 1_555 1_555 1_555 yes
C(4F) H(4FA) H(4) 96.74(2) 1_555 1_555 1_555 yes
C(4F) H(4FA) H(4FB) 39.29(2) 1_555 1_555 1_555 yes
C(4F) H(4FA) H(4FC) 33.46(2) 1_555 1_555 1_555 yes
H(4) H(4FA) H(4FB) 117.01 1_555 1_555 1_555 yes
H(4) H(4FA) H(4FC) 110.79 1_555 1_555 1_555 yes
H(4FB) H(4FA) H(4FC) 60.74 1_555 1_555 1_555 yes
C(4E) H(4FB) C(4F) 40.16(3) 1_555 1_555 1_555 yes
C(4E) H(4FB) H(4FA) 66.893(10) 1_555 1_555 1_555 yes
C(4E) H(4FB) H(4FC) 64.623(8) 1_555 1_555 1_555 yes
C(4F) H(4FB) H(4FA) 39.29(3) 1_555 1_555 1_555 yes
C(4F) H(4FB) H(4FC) 35.44(2) 1_555 1_555 1_555 yes
H(4FA) H(4FB) H(4FC) 63.29 1_555 1_555 1_555 yes
C(4E) H(4FC) C(4F) 42.27(3) 1_555 1_555 1_555 yes
C(4E) H(4FC) H(4FA) 66.012(10) 1_555 1_555 1_555 yes
C(4E) H(4FC) H(4FB) 67.130(8) 1_555 1_555 1_555 yes
C(4F) H(4FC) H(4FA) 33.46(3) 1_555 1_555 1_555 yes
C(4F) H(4FC) H(4FB) 35.44(2) 1_555 1_555 1_555 yes
H(4FA) H(4FC) H(4FB) 55.97 1_555 1_555 1_555 yes
O(1B) H(99A) O(99) 174.35(4) 1_555 1_555 1_555 yes
O(1B) H(99A) O(99) 174.35(4) 1_555 1_555 4_555 yes
O(1B) H(99A) H(99B) 150.970(14) 1_555 1_555 1_555 yes
O(1B) H(99A) H(99B) 150.970(14) 1_555 1_555 4_555 yes
O(1B) H(99A) O(99) 174.35(4) 4_555 1_555 1_555 yes
O(1B) H(99A) O(99) 174.35(4) 4_555 1_555 4_555 yes
O(1B) H(99A) H(99B) 150.970(14) 4_555 1_555 1_555 yes
O(1B) H(99A) H(99B) 150.970(14) 4_555 1_555 4_555 yes
O(99) H(99A) H(99B) 34.68(4) 1_555 1_555 1_555 yes
O(99) H(99A) H(99B) 34.68(4) 1_555 1_555 4_555 yes
O(99) H(99A) H(99B) 34.68(4) 4_555 1_555 1_555 yes
O(99) H(99A) H(99B) 34.68(4) 4_555 1_555 4_555 yes
O(1A) H(99B) O(99) 160.45(3) 1_455 1_555 1_555 yes
O(1A) H(99B) O(99) 160.45(3) 1_455 1_555 4_555 yes
O(1A) H(99B) H(99A) 164.865(9) 1_455 1_555 1_555 yes
O(1A) H(99B) H(99A) 164.865(9) 1_455 1_555 4_555 yes
O(1A) H(99B) O(99) 160.45(3) 4_455 1_555 1_555 yes
O(1A) H(99B) O(99) 160.45(3) 4_455 1_555 4_555 yes
O(1A) H(99B) H(99A) 164.865(9) 4_455 1_555 1_555 yes
O(1A) H(99B) H(99A) 164.865(9) 4_455 1_555 4_555 yes
O(99) H(99B) H(99A) 34.68(3) 1_555 1_555 1_555 yes
O(99) H(99B) H(99A) 34.68(3) 1_555 1_555 4_555 yes
O(99) H(99B) H(99A) 34.68(3) 4_555 1_555 1_555 yes
O(99) H(99B) H(99A) 34.68(3) 4_555 1_555 4_555 yes

loop_
_geom_bond_atom_site_label_1
_geom_bond_atom_site_label_2
_geom_bond_distance
_geom_bond_site_symmetry_1
_geom_bond_site_symmetry_2
_geom_bond_publ_flag
FE(1) O(1) 1.9467(3) 1_555 1_555 yes
FE(1) O(1) 1.9467(3) 1_555 4_555 yes
FE(1) O(11) 2.0318(3) 1_555 1_555 yes
FE(1) O(11) 2.0318(3) 1_555 4_555 yes
FE(1) O(21) 2.0124(3) 1_555 1_555 yes
FE(1) O(21) 2.0124(3) 1_555 4_555 yes
FE(1) O(1A) 2.0010(4) 1_555 1_555 yes
FE(1) O(1A) 2.0010(4) 1_555 4_555 yes
FE(2) O(1) 1.91575(16) 1_555 1_555 yes
FE(2) O(1) 1.91575(16) 1_555 4_555 yes
FE(2) O(12) 2.0368(3) 1_555 1_555 yes
FE(2) O(22) 2.0310(3) 1_555 1_555 yes
FE(2) O(31) 2.0203(3) 1_555 1_555 yes
FE(2) O(41) 2.0284(3) 1_555 1_555 yes
FE(2) O(2A) 2.0334(3) 1_555 1_555 yes
O(11) O(12) 2.2454(4) 1_555 1_555 yes
O(11) C(11) 1.2514(4) 1_555 1_555 yes
O(11) H(11) 1.9977(3) 1_555 1_555 yes
O(12) C(11) 1.2543(4) 1_555 1_555 yes
O(12) H(11) 1.9753(3) 1_555 1_555 yes
O(12) H(4D) 2.2805(3) 1_555 1_455 yes
O(21) O(22) 2.2442(4) 1_555 1_555 yes
O(21) C(21) 1.2508(4) 1_555 1_555 yes
O(21) H(21) 1.9964(3) 1_555 1_555 yes
O(22) C(21) 1.2579(4) 1_555 1_555 yes
O(22) H(21) 1.9835(3) 1_555 1_555 yes
O(31) O(31) 2.2452(6) 1_555 4_555 yes
O(31) C(31) 1.2572(3) 1_555 1_555 yes
O(31) C(31) 1.2572(3) 1_555 4_555 yes
O(31) H(31) 1.9946(3) 1_555 1_555 yes
O(31) H(31) 1.9946(3) 1_555 4_555 yes
O(31) H(4A) 2.3853(3) 1_555 3_666 yes
O(41) O(41) 2.2466(6) 1_555 4_555 yes
O(41) C(41) 1.2507(3) 1_555 1_555 yes
O(41) C(41) 1.2507(3) 1_555 4_555 yes
O(41) H(41) 1.9815(3) 1_555 1_555 yes
O(41) H(41) 1.9815(3) 1_555 4_555 yes
O(1A) O(1B) 2.2267(5) 1_555 1_555 yes
O(1A) O(1B) 2.2267(5) 1_555 4_555 yes
O(1A) C(1A) 1.2865(5) 1_555 1_555 yes
O(1A) C(1A) 1.2865(5) 1_555 4_555 yes
O(1A) H(1A) 1.9980(4) 1_555 1_555 yes
O(1A) H(1A) 1.9980(4) 1_555 4_555 yes
O(1A) H(99B) 2.1840(4) 1_555 1_655 yes
O(1A) H(99B) 2.1840(4) 1_555 4_655 yes
O(1B) C(1A) 1.2298(6) 1_555 1_555 yes
O(1B) C(1A) 1.2298(6) 1_555 4_555 yes
O(1B) H(31) 2.3446(5) 1_555 1_556 yes
O(1B) H(31) 2.3446(5) 1_555 4_556 yes
O(1B) H(1A) 2.0127(5) 1_555 1_555 yes
O(1B) H(1A) 2.0127(5) 1_555 4_555 yes
O(1B) H(99A) 1.9029(4) 1_555 1_555 yes
O(1B) H(99A) 1.9029(4) 1_555 4_555 yes
O(2A) O(2B) 2.2168(4) 1_555 1_555 yes
O(2A) C(2A) 1.2615(4) 1_555 1_555 yes
O(2A) H(2A) 2.0082(3) 1_555 1_555 yes
O(2A) H(4A) 2.3731(3) 1_555 3_666 yes
O(2B) C(2A) 1.2450(4) 1_555 1_555 yes
O(2B) H(21) 2.2004(3) 1_555 3_667 yes
O(2B) H(2A) 1.9964(3) 1_555 1_555 yes
O(2B) H(4) 1.6524(3) 1_555 3_666 yes
O(99) H(99A) 0.9690(6) 1_555 1_555 yes
O(99) H(99A) 0.9690(6) 1_555 4_555 yes
O(99) H(99B) 0.9690(6) 1_555 1_555 yes
O(99) H(99B) 0.9690(6) 1_555 4_555 yes
N(4) C(4A) 1.3499(5) 1_555 1_555 yes
N(4) C(4B) 2.3621(5) 1_555 1_555 yes
N(4) C(4D) 2.3476(5) 1_555 1_555 yes
N(4) C(4E) 1.3451(4) 1_555 1_555 yes
N(4) H(4) 1.0360(4) 1_555 1_555 yes
N(4) H(4A) 2.0634(3) 1_555 1_555 yes
C(11) H(11) 1.0830(3) 1_555 1_555 yes
C(21) H(21) 1.0830(3) 1_555 1_555 yes
C(31) H(31) 1.0830(4) 1_555 1_555 yes
C(31) H(31) 1.0830(4) 1_555 4_555 yes
C(41) H(41) 1.0830(4) 1_555 1_555 yes
C(41) H(41) 1.0830(4) 1_555 4_555 yes
C(1A) H(1A) 1.0830(4) 1_555 1_555 yes
C(1A) H(1A) 1.0830(4) 1_555 4_555 yes
C(2A) H(2A) 1.0830(3) 1_555 1_555 yes
C(2A) H(4) 2.3924(3) 1_555 3_666 yes
C(4A) C(4B) 1.3758(5) 1_555 1_555 yes
C(4A) C(4C) 2.3767(6) 1_555 1_555 yes
C(4A) C(4E) 2.3734(5) 1_555 1_555 yes
C(4A) H(4) 2.0524(4) 1_555 1_555 yes
C(4A) H(4A) 1.0830(3) 1_555 1_555 yes
C(4A) H(4B) 2.1406(4) 1_555 1_555 yes
C(4B) C(4C) 1.3935(6) 1_555 1_555 yes
C(4B) H(4A) 2.1772(4) 1_555 1_555 yes
C(4B) H(4B) 1.0830(4) 1_555 1_555 yes
C(4B) H(4C) 2.1396(4) 1_555 1_555 yes
C(4C) C(4D) 1.3878(7) 1_555 1_555 yes
C(4C) H(4B) 2.1627(6) 1_555 1_555 yes
C(4C) H(4C) 1.0830(4) 1_555 1_555 yes
C(4C) H(4D) 2.1722(6) 1_555 1_555 yes
C(4D) C(4E) 1.3926(6) 1_555 1_555 yes
C(4D) H(4C) 2.1517(6) 1_555 1_555 yes
C(4D) H(4D) 1.0830(4) 1_555 1_555 yes
C(4E) C(4F) 1.4908(6) 1_555 1_555 yes
C(4E) H(4) 2.0520(4) 1_555 1_555 yes
C(4E) H(4D) 2.1233(4) 1_555 1_555 yes
C(4E) H(4FA) 2.1223(4) 1_555 1_555 yes
C(4E) H(4FB) 2.1353(4) 1_555 1_555 yes
C(4E) H(4FC) 2.0939(4) 1_555 1_555 yes
C(4F) H(4FA) 1.0610(5) 1_555 1_555 yes
C(4F) H(4FB) 1.0610(4) 1_555 1_555 yes
C(4F) H(4FC) 1.0610(4) 1_555 1_555 yes
H(4) H(4A) 2.306745 1_555 1_555 yes
H(4) H(4FA) 2.235834 1_555 1_555 yes
H(4FA) H(4FB) 1.642312 1_555 1_555 yes
H(4FA) H(4FC) 1.770257 1_555 1_555 yes
H(4FB) H(4FC) 1.728924 1_555 1_555 yes
H(99A) H(99B) 1.593641 1_555 1_555 yes
H(99A) H(99B) 1.593641 1_555 4_555 yes
